data_4126870
loop_
_publ_author_name
'Matsuki, Masaya'
'Yamada, Teppei'
'Yasuda, Nobuhiro'
'Dekura, Shun'
'Kitagawa, Hiroshi'
'Kimizuka, Nobuo'

_publ_section_title
;
 Non-Polar to Polar Phase Transition of a Chiral Ionic Plastic Crystal and
 the Switch of Rotation Symmetry.
;
_journal_name_full 'Journal of the American Chemical Society'
_journal_paper_doi 10.1021/jacs.7b10249
_journal_year 2017
_chemical_formula_sum 'C18 H35 N O4 S'
_chemical_formula_weight 361.53
_chemical_name_systematic
;
 ?
;
_space_group_crystal_system monoclinic
_space_group_IT_number 4
_space_group_name_Hall 'P 2yb'
_space_group_name_H-M_alt 'P 1 21 1'
_symmetry_space_group_name_Hall 'P 2yb'
_symmetry_space_group_name_H-M 'P 1 21 1'
_atom_sites_solution_hydrogens geom
_atom_sites_solution_primary direct
_atom_sites_solution_secondary difmap
_audit_creation_method SHELXL-2014
_cell_angle_alpha 90
_cell_angle_beta 90.025(3)
_cell_angle_gamma 90
_cell_formula_units_Z 2
_cell_length_a 9.5107(12)
_cell_length_b 9.5076(12)
_cell_length_c 11.6475(15)
_cell_measurement_reflns_used 6640
_cell_measurement_temperature 354(2)
_cell_measurement_theta_max 27.5
_cell_measurement_theta_min 3
_cell_volume 1053.2(2)
_computing_cell_refinement 'Crystal Clear 1.4.0 SP1'
_computing_data_collection 'Rigaku Saturn 70/31K'
_computing_data_reduction 'Crystal Clear 1.4.0 SP1'
_computing_molecular_graphics 'Crystal Maker'
_computing_publication_material 'Yadokari-XG 2014 (Wakita, Nemoto et al., 2014)'
_computing_structure_refinement 'SHELXL-2014 (Sheldrick, 2014)'
_computing_structure_solution 'SHELXS 97 '
_diffrn_ambient_temperature 354(2)
_diffrn_detector_area_resol_mean 28.5
_diffrn_measured_fraction_theta_full 0.932
_diffrn_measured_fraction_theta_max 0.972
_diffrn_measurement_device_type 'Rigaku Saturn 724 plus'
_diffrn_measurement_method '\w and \f scans'
_diffrn_radiation_type MoK\a
_diffrn_radiation_wavelength 0.78203
_diffrn_reflns_av_R_equivalents 0.0346
_diffrn_reflns_av_unetI/netI 0.0401
_diffrn_reflns_Laue_measured_fraction_full 0.932
_diffrn_reflns_Laue_measured_fraction_max 0.972
_diffrn_reflns_limit_h_max 11
_diffrn_reflns_limit_h_min -11
_diffrn_reflns_limit_k_max 10
_diffrn_reflns_limit_k_min -11
_diffrn_reflns_limit_l_max 13
_diffrn_reflns_limit_l_min -13
_diffrn_reflns_number 6640
_diffrn_reflns_point_group_measured_fraction_full 0.808
_diffrn_reflns_point_group_measured_fraction_max 0.843
_diffrn_reflns_theta_full 27.984
_diffrn_reflns_theta_max 27.492
_diffrn_reflns_theta_min 5.095
_diffrn_source 'fine-focus rotating anode'
_exptl_absorpt_coefficient_mu 0.173
_exptl_absorpt_correction_T_max 1.0000
_exptl_absorpt_correction_T_min 0.7355
_exptl_absorpt_correction_type multi-scan
_exptl_crystal_colour colorless
_exptl_crystal_density_diffrn 1.140
_exptl_crystal_description platelet
_exptl_crystal_F_000 396
_refine_diff_density_max 0.334
_refine_diff_density_min -0.303
_refine_diff_density_rms 0.041
_refine_ls_abs_structure_details
;
 Flack x determined using 726 quotients [(I+)-(I-)]/[(I+)+(I-)]
 (Parsons and Flack (2004), Acta Cryst. A60, s61).
;
_refine_ls_abs_structure_Flack 0.50(4)
_refine_ls_extinction_method none
_refine_ls_goodness_of_fit_ref 1.161
_refine_ls_hydrogen_treatment mixed
_refine_ls_matrix_type full
_refine_ls_number_parameters 404
_refine_ls_number_reflns 3068
_refine_ls_number_restraints 265
_refine_ls_restrained_S_all 1.251
_refine_ls_R_factor_all 0.1149
_refine_ls_R_factor_gt 0.0972
_refine_ls_shift/su_max 0.442
_refine_ls_shift/su_mean 0.062
_refine_ls_structure_factor_coef Fsqd
_refine_ls_weighting_details 'w=1/[\s^2^(Fo^2^)+(0.2000P)^2^] where P=(Fo^2^+2Fc^2^)/3'
_refine_ls_weighting_scheme calc
_refine_ls_wR_factor_gt 0.2530
_refine_ls_wR_factor_ref 0.2850
_reflns_Friedel_coverage 0.627
_reflns_Friedel_fraction_full 0.666
_reflns_Friedel_fraction_max 0.696
_reflns_number_gt 2229
_reflns_number_total 3068
_reflns_threshold_expression 'I > 2\s(I)'
_cod_data_source_file ja7b10249_si_004.cif
_cod_data_source_block d2D_354K
_cod_depositor_comments
;
The following automatic conversions were performed:

'_exptl_absorpt_correction_type' value 'Multi-scan' changed to
'multi-scan' according to
/home/data/users/saulius/crontab/automatic-downloads/rss-feeds/ACS/lib/dictionaries/cif_core.dic
dictionary named 'cif_core.dic' version 2.4.2 from 2011-04-26.

Automatic conversion script
Id: cif_fix_values 4973 2017-02-22 13:04:09Z antanas 
;
_cod_database_code 4126870
_shelx_space_group_comment
;
The symmetry employed for this shelxl refinement is uniquely defined
by the following loop, which should always be used as a source of
symmetry information in preference to the above space-group names.
They are only intended as comments.
;
_shelxl_version_number 2013-4

loop_
_space_group_symop_operation_xyz
'x, y, z'
'-x, y+1/2, -z'

loop_
_atom_site_label
_atom_site_type_symbol
_atom_site_fract_x
_atom_site_fract_y
_atom_site_fract_z
_atom_site_U_iso_or_equiv
_atom_site_adp_type
_atom_site_occupancy
_atom_site_site_symmetry_order
_atom_site_calc_flag
_atom_site_refinement_flags_posn
_atom_site_refinement_flags_adp
_atom_site_refinement_flags_occupancy
_atom_site_disorder_assembly
_atom_site_disorder_group
S1 S 0.75007(13) 1.0250(3) 1.13542(11) 0.0965(8) Uani 1 1 d . U . . .
N1 N 0.7499(3) 0.5213(7) 0.9994(3) 0.0727(11) Uani 1 1 d . . . . .
C4 C 0.6808(15) 0.6413(19) 0.9291(15) 0.096(5) Uani 0.5 1 d . U P A 2
H82 H 0.6016 0.5956 0.8921 0.115 Uiso 0.5 1 calc R U P A 2
H83 H 0.6398 0.7014 0.9875 0.115 Uiso 0.5 1 calc R U P A 2
O5 O 0.8590(14) 1.1464(12) 1.1384(10) 0.106(3) Uani 0.5 1 d D U P B 2
C38 C 0.8691(16) 0.4596(16) 1.0701(13) 0.083(4) Uani 0.5 1 d . U P A 1
H84 H 0.8329 0.3764 1.1081 0.100 Uiso 0.5 1 calc R U P A 1
H85 H 0.9408 0.4280 1.0168 0.100 Uiso 0.5 1 calc R U P A 1
C35 C 0.6357(19) 0.4641(19) 1.0675(15) 0.097(5) Uani 0.5 1 d . . P A 2
H86 H 0.5726 0.4250 1.0104 0.116 Uiso 0.5 1 calc R U P A 2
H87 H 0.6781 0.3835 1.1050 0.116 Uiso 0.5 1 calc R U P A 2
C36 C 0.814(2) 0.4102(18) 0.9310(19) 0.106(5) Uani 0.5 1 d . U P A 2
H88 H 0.8953 0.4518 0.8943 0.127 Uiso 0.5 1 calc R U P A 2
H89 H 0.8494 0.3414 0.9851 0.127 Uiso 0.5 1 calc R U P A 2
C46 C 0.687(4) 0.983(4) 1.257(2) 0.204(12) Uani 0.5 1 d . U P B 2
H41 H 0.6908 0.8809 1.2624 0.245 Uiso 0.5 1 calc R U P B 2
H42 H 0.5877 1.0076 1.2559 0.245 Uiso 0.5 1 calc R U P B 2
O1 O 0.8697(14) 0.929(2) 1.134(2) 0.199(9) Uani 0.5 1 d D U P B 1
C50 C 0.861(2) 0.593(3) 1.078(2) 0.134(7) Uani 0.5 1 d . U P A 2
H90 H 0.8178 0.6767 1.1107 0.161 Uiso 0.5 1 calc R U P A 2
H91 H 0.9379 0.6242 1.0300 0.161 Uiso 0.5 1 calc R U P A 2
C51 C 0.8166(19) 0.6429(19) 0.9248(16) 0.101(5) Uani 0.5 1 d . U P A 1
H92 H 0.8453 0.7117 0.9816 0.121 Uiso 0.5 1 calc R U P A 1
H93 H 0.9033 0.6017 0.8967 0.121 Uiso 0.5 1 calc R U P A 1
C52 C 0.688(2) 0.4105(17) 0.9305(17) 0.106(5) Uani 0.5 1 d . U P A 1
H94 H 0.5909 0.4376 0.9188 0.127 Uiso 0.5 1 calc R U P A 1
H95 H 0.6861 0.3280 0.9794 0.127 Uiso 0.5 1 calc R U P A 1
O6 O 0.6408(15) 1.1415(12) 1.1396(10) 0.111(3) Uani 0.5 1 d D U P B 2
O7 O 0.763(4) 0.927(3) 1.070(4) 0.40(3) Uani 0.5 1 d D U P B 2
O8 O 0.6275(13) 0.922(2) 1.1370(19) 0.195(8) Uani 0.5 1 d D U P B 1
C54 C 0.905(3) 1.052(5) 1.412(3) 0.264(13) Uani 0.5 1 d D U P B 2
C55 C 0.7496(13) 1.043(2) 1.3767(7) 0.189(5) Uani 1 1 d D U . . .
C61 C 0.798(4) 1.077(3) 1.2517(16) 0.215(13) Uani 0.5 1 d D U P B 1
H43 H 0.7910 1.1783 1.2462 0.258 Uiso 0.5 1 calc R U P B 1
H44 H 0.8985 1.0568 1.2525 0.258 Uiso 0.5 1 calc R U P B 1
C56 C 0.741(2) 1.042(2) 1.5658(13) 0.266(7) Uani 1 1 d D U . . .
H122 H 0.7537 1.0042 1.6434 0.4(2) Uiso 0.5 1 calc R . P B 1
H123 H 0.7162 1.0062 1.6422 2(11) Uiso 0.5 1 calc R . P B 2
O9 O 0.742(3) 1.097(3) 1.0375(11) 0.332(16) Uani 0.5 1 d D U P B 1
C75 C 0.806(4) 0.950(3) 1.469(2) 0.231(10) Uani 0.5 1 d D U P B 1
C1 C 0.696(4) 1.195(4) 1.410(3) 0.266(14) Uani 0.5 1 d D U P B 2
H45 H 0.7642 1.2654 1.3869 0.319 Uiso 0.5 1 calc R U P B 2
H46 H 0.6072 1.2147 1.3729 0.319 Uiso 0.5 1 calc R U P B 2
C64 C 0.680(6) 1.192(3) 1.539(2) 0.292(15) Uani 0.5 1 d D U P B 2
H47 H 0.5824 1.2000 1.5618 0.351 Uiso 0.5 1 calc R U P B 2
H48 H 0.7348 1.2652 1.5756 0.351 Uiso 0.5 1 calc R U P B 2
C65 C 0.678(3) 0.957(3) 1.467(2) 0.237(9) Uani 0.5 1 d D U P B 2
C67 C 0.899(3) 1.065(5) 1.547(2) 0.285(15) Uani 0.5 1 d D U P B 2
H68 H 0.9547 0.9935 1.5851 0.342 Uiso 0.5 1 calc R U P B 2
H69 H 0.9284 1.1575 1.5733 0.342 Uiso 0.5 1 calc R U P B 2
C68 C 0.579(3) 1.024(5) 1.403(2) 0.240(13) Uani 0.5 1 d D U P B 1
H51 H 0.5217 1.0881 1.3577 0.288 Uiso 0.5 1 calc R U P B 1
H52 H 0.5472 0.9281 1.3903 0.288 Uiso 0.5 1 calc R U P B 1
C69 C 0.753(4) 0.815(3) 1.484(4) 0.244(16) Uani 0.5 1 d D U P B 2
H70 H 0.7101 0.7654 1.5466 0.366 Uiso 0.5 1 calc R U P B 2
H71 H 0.8504 0.8309 1.5003 0.366 Uiso 0.5 1 calc R U P B 2
H72 H 0.7443 0.7601 1.4150 0.366 Uiso 0.5 1 calc R U P B 2
C70 C 0.525(4) 1.017(6) 1.464(4) 0.28(2) Uani 0.5 1 d D U P B 2
H73 H 0.4695 0.9712 1.5216 0.423 Uiso 0.5 1 calc R U P B 2
H74 H 0.4849 1.0009 1.3898 0.423 Uiso 0.5 1 calc R U P B 2
H75 H 0.5280 1.1163 1.4793 0.423 Uiso 0.5 1 calc R U P B 2
C71 C 0.811(5) 1.182(3) 1.5455(19) 0.257(14) Uani 0.5 1 d D U P B 1
H53 H 0.7677 1.2557 1.5908 0.308 Uiso 0.5 1 calc R U P B 1
H54 H 0.9107 1.1776 1.5645 0.308 Uiso 0.5 1 calc R U P B 1
C77 C 0.791(5) 1.207(3) 1.422(2) 0.261(16) Uani 0.5 1 d D U P B 1
C73 C 0.958(4) 1.004(5) 1.455(5) 0.29(2) Uani 0.5 1 d D U P B 1
H76 H 1.0165 0.9615 1.5129 0.438 Uiso 0.5 1 calc R U P B 1
H77 H 0.9595 1.1040 1.4638 0.438 Uiso 0.5 1 calc R U P B 1
H78 H 0.9920 0.9786 1.3805 0.438 Uiso 0.5 1 calc R U P B 1
C76 C 0.580(3) 1.063(6) 1.530(2) 0.268(16) Uani 0.5 1 d D U P B 1
H55 H 0.5192 1.0018 1.5740 0.321 Uiso 0.5 1 calc R U P B 1
H56 H 0.5511 1.1599 1.5412 0.321 Uiso 0.5 1 calc R U P B 1
O10 O 0.762(6) 1.316(4) 1.376(4) 0.45(4) Uani 0.5 1 d D U P B 1
O11 O 1.019(3) 1.081(4) 1.372(3) 0.38(3) Uani 0.5 1 d D U P B 2
C78 C 0.744(3) 0.815(5) 1.409(4) 0.22(2) Uani 0.5 1 d D U P B 1
H79 H 0.7768 0.7319 1.4475 0.325 Uiso 0.5 1 calc R U P B 1
H80 H 0.7742 0.8123 1.3300 0.325 Uiso 0.5 1 calc R U P B 1
H81 H 0.6430 0.8173 1.4113 0.325 Uiso 0.5 1 calc R U P B 1
C79 C 0.924(4) 0.505(3) 1.179(2) 0.153(12) Uani 0.5 1 d . . P A 2
H96 H 0.9966 0.5578 1.2162 0.230 Uiso 0.5 1 calc R U P A 2
H97 H 0.9625 0.4188 1.1494 0.230 Uiso 0.5 1 calc R U P A 2
H98 H 0.8511 0.4833 1.2335 0.230 Uiso 0.5 1 calc R U P A 2
C80 C 0.779(4) 0.710(3) 0.850(3) 0.127(11) Uani 0.5 1 d . . P A 1
H99 H 0.8532 0.7727 0.8268 0.190 Uiso 0.5 1 calc R U P A 1
H100 H 0.6987 0.7640 0.8729 0.190 Uiso 0.5 1 calc R U P A 1
H101 H 0.7542 0.6504 0.7865 0.190 Uiso 0.5 1 calc R U P A 1
C81 C 0.739(4) 0.361(4) 0.817(2) 0.137(11) Uani 0.5 1 d . . P A 1
H102 H 0.6808 0.2853 0.7903 0.205 Uiso 0.5 1 calc R U P A 1
H103 H 0.8345 0.3280 0.8242 0.205 Uiso 0.5 1 calc R U P A 1
H104 H 0.7361 0.4369 0.7628 0.205 Uiso 0.5 1 calc R U P A 1
C82 C 0.588(4) 0.534(5) 1.171(3) 0.20(2) Uani 0.5 1 d . . P A 1
H105 H 0.5223 0.5950 1.2092 0.299 Uiso 0.5 1 calc R U P A 1
H106 H 0.6653 0.5142 1.2211 0.299 Uiso 0.5 1 calc R U P A 1
H107 H 0.5414 0.4475 1.1510 0.299 Uiso 0.5 1 calc R U P A 1
C83 C 0.6336(19) 0.5949(19) 1.0781(17) 0.105(6) Uani 0.5 1 d . . P A 1
H108 H 0.6707 0.6858 1.1007 0.126 Uiso 0.5 1 calc R U P A 1
H109 H 0.5525 0.6129 1.0297 0.126 Uiso 0.5 1 calc R U P A 1
C84 C 0.928(4) 0.532(5) 1.144(2) 0.22(2) Uani 0.5 1 d . . P A 1
H110 H 0.9973 0.4755 1.1829 0.333 Uiso 0.5 1 calc R U P A 1
H111 H 0.8601 0.5649 1.1982 0.333 Uiso 0.5 1 calc R U P A 1
H112 H 0.9736 0.6103 1.1079 0.333 Uiso 0.5 1 calc R U P A 1
C85 C 0.551(4) 0.513(4) 1.145(3) 0.152(13) Uani 0.5 1 d . . P A 2
H113 H 0.4851 0.4419 1.1667 0.228 Uiso 0.5 1 calc R U P A 2
H114 H 0.5013 0.5929 1.1143 0.228 Uiso 0.5 1 calc R U P A 2
H115 H 0.6042 0.5422 1.2110 0.228 Uiso 0.5 1 calc R U P A 2
C86 C 0.726(4) 0.733(5) 0.849(3) 0.165(17) Uani 0.5 1 d . . P A 2
H116 H 0.6491 0.7899 0.8229 0.247 Uiso 0.5 1 calc R U P A 2
H117 H 0.7654 0.6826 0.7851 0.247 Uiso 0.5 1 calc R U P A 2
H118 H 0.7973 0.7930 0.8817 0.247 Uiso 0.5 1 calc R U P A 2
C87 C 0.752(6) 0.343(5) 0.856(3) 0.22(3) Uani 0.5 1 d . . P A 2
H119 H 0.8154 0.2771 0.8218 0.327 Uiso 0.5 1 calc R U P A 2
H120 H 0.7179 0.4070 0.7984 0.327 Uiso 0.5 1 calc R U P A 2
H121 H 0.6740 0.2941 0.8896 0.327 Uiso 0.5 1 calc R U P A 2

loop_
_atom_site_aniso_label
_atom_site_aniso_U_11
_atom_site_aniso_U_22
_atom_site_aniso_U_33
_atom_site_aniso_U_23
_atom_site_aniso_U_13
_atom_site_aniso_U_12
S1 0.0990(12) 0.1000(12) 0.0905(10) 0.0027(13) -0.0017(6) -0.0015(14)
N1 0.0630(17) 0.0617(19) 0.093(2) 0.011(3) -0.0012(15) -0.001(3)
C4 0.064(8) 0.122(12) 0.100(10) 0.025(9) -0.004(7) -0.004(8)
O5 0.112(8) 0.088(6) 0.117(7) 0.000(5) -0.002(6) -0.021(6)
C38 0.083(8) 0.072(7) 0.094(9) 0.011(7) -0.002(7) 0.015(7)
C35 0.098(11) 0.101(11) 0.091(9) 0.009(8) 0.024(9) -0.012(8)
C36 0.099(11) 0.085(9) 0.135(14) -0.039(10) 0.014(10) 0.013(9)
C46 0.24(2) 0.24(3) 0.124(13) -0.003(15) 0.013(13) -0.12(2)
O1 0.075(6) 0.166(14) 0.36(3) -0.109(15) 0.068(10) 0.005(8)
C50 0.108(13) 0.140(16) 0.154(17) -0.003(14) -0.054(13) -0.016(13)
C51 0.095(11) 0.099(11) 0.108(10) 0.008(10) -0.012(9) -0.020(10)
C52 0.108(12) 0.084(9) 0.126(13) -0.027(9) 0.008(10) -0.043(9)
O6 0.122(9) 0.092(6) 0.120(8) 0.002(6) -0.005(6) 0.021(6)
O7 0.57(7) 0.17(2) 0.47(5) -0.24(3) 0.02(5) -0.01(3)
O8 0.071(6) 0.206(16) 0.31(2) -0.099(15) -0.050(9) -0.023(9)
C54 0.241(19) 0.36(4) 0.19(2) 0.03(3) -0.030(16) -0.01(3)
C55 0.240(10) 0.247(13) 0.082(4) -0.010(8) 0.002(5) -0.017(13)
C61 0.30(2) 0.24(3) 0.106(11) 0.002(13) -0.018(14) -0.19(2)
C56 0.284(15) 0.370(19) 0.144(9) -0.044(14) -0.018(10) 0.01(2)
O9 0.61(5) 0.32(3) 0.063(6) 0.020(11) -0.001(14) 0.02(2)
C75 0.23(2) 0.31(3) 0.158(19) 0.023(17) 0.022(19) -0.01(2)
C1 0.33(3) 0.25(2) 0.22(2) -0.057(18) -0.01(3) 0.00(3)
C64 0.33(3) 0.35(3) 0.20(2) -0.13(2) -0.05(3) 0.04(3)
C65 0.26(2) 0.31(2) 0.148(16) 0.018(18) -0.020(18) 0.01(2)
C67 0.28(2) 0.38(4) 0.19(2) 0.04(3) -0.08(2) 0.00(3)
C68 0.246(19) 0.31(3) 0.160(19) 0.08(3) 0.020(17) -0.02(3)
C69 0.29(4) 0.24(2) 0.20(3) 0.09(2) -0.04(3) -0.02(3)
C70 0.21(2) 0.36(5) 0.27(5) -0.15(4) 0.038(19) 0.02(3)
C71 0.23(3) 0.37(3) 0.17(2) -0.12(2) 0.00(2) -0.02(3)
C77 0.26(3) 0.30(3) 0.22(3) -0.02(3) -0.12(2) -0.02(3)
C73 0.21(2) 0.35(5) 0.31(5) 0.06(4) 0.02(2) 0.02(3)
C76 0.28(3) 0.36(4) 0.16(2) -0.03(3) 0.05(2) 0.03(3)
O10 0.73(10) 0.32(5) 0.31(6) 0.08(4) 0.00(6) -0.06(5)
O11 0.33(3) 0.48(8) 0.33(4) -0.09(4) 0.08(3) 0.05(5)
C78 0.16(2) 0.32(6) 0.17(2) -0.08(3) -0.029(19) 0.03(3)
C79 0.19(2) 0.17(2) 0.100(17) -0.015(15) -0.085(16) 0.047(19)
C80 0.18(2) 0.092(13) 0.112(17) 0.062(13) 0.007(16) -0.002(15)
C81 0.21(3) 0.129(18) 0.069(11) -0.032(11) 0.005(14) -0.038(19)
C82 0.16(2) 0.30(4) 0.137(18) -0.11(2) 0.097(19) -0.11(3)
C83 0.091(12) 0.082(10) 0.143(15) -0.009(10) 0.028(11) 0.018(9)
C84 0.163(18) 0.41(5) 0.096(15) 0.12(2) -0.084(13) -0.12(3)
C85 0.130(18) 0.18(2) 0.15(2) 0.04(2) -0.005(14) -0.06(2)
C86 0.20(3) 0.21(3) 0.085(15) -0.014(16) -0.002(14) 0.11(2)
C87 0.27(4) 0.23(4) 0.15(3) -0.12(3) -0.10(3) 0.13(3)

loop_
_atom_type_symbol
_atom_type_description
_atom_type_scat_dispersion_real
_atom_type_scat_dispersion_imag
_atom_type_scat_source
C C 0.0033 0.0016 'International Tables Vol C Tables 4.2.6.8 and 6.1.1.4'
H H 0.0000 0.0000 'International Tables Vol C Tables 4.2.6.8 and 6.1.1.4'
N N 0.0061 0.0033 'International Tables Vol C Tables 4.2.6.8 and 6.1.1.4'
O O 0.0106 0.0060 'International Tables Vol C Tables 4.2.6.8 and 6.1.1.4'
S S 0.1246 0.1234 'International Tables Vol C Tables 4.2.6.8 and 6.1.1.4'

loop_
_geom_angle_atom_site_label_1
_geom_angle_atom_site_label_2
_geom_angle_atom_site_label_3
_geom_angle
O9 S1 O1 110.9(12)
O9 S1 C61 128.1(16)
O1 S1 C61 88.8(18)
O7 S1 O6 131(2)
O9 S1 O8 107.2(13)
O1 S1 O8 101.2(12)
C61 S1 O8 115.5(12)
O7 S1 O5 121(2)
O6 S1 O5 85.1(9)
O7 S1 C46 114(3)
O6 S1 C46 84.1(16)
O5 S1 C46 114.9(11)
C35 N1 C36 109.9(12)
C52 N1 C38 108.8(11)
C35 N1 C4 104.3(10)
C36 N1 C4 115.0(11)
C35 N1 C50 110.4(12)
C36 N1 C50 111.0(13)
C4 N1 C50 105.9(12)
C52 N1 C51 113.0(10)
C38 N1 C51 106.3(9)
C52 N1 C83 110.8(11)
C38 N1 C83 112.0(9)
C51 N1 C83 105.9(11)
C86 C4 N1 134.8(19)
C84 C38 N1 120(2)
C85 C35 N1 135(2)
C87 C36 N1 124(3)
S1 C46 C55 122.3(17)
N1 C50 C79 118(2)
C80 C51 N1 135.0(19)
N1 C52 C81 126.2(17)
O11 C54 C55 140(3)
O11 C54 C67 114(2)
C55 C54 C67 104(2)
C65 C55 C54 105.9(19)
C75 C55 C61 134(2)
C65 C55 C1 100.7(18)
C54 C55 C1 101.2(19)
C65 C55 C46 103.9(17)
C54 C55 C46 127(2)
C1 C55 C46 115(2)
C75 C55 C68 99(2)
C61 C55 C68 118.9(17)
C75 C55 C77 103.7(15)
C61 C55 C77 91.9(13)
C68 C55 C77 106(3)
S1 C61 C55 132.6(15)
C65 C56 C67 110.5(19)
C71 C56 C75 101.8(16)
C65 C56 C64 101.0(15)
C67 C56 C64 101.5(19)
C71 C56 C76 106(2)
C75 C56 C76 105.3(19)
C55 C75 C73 94(2)
C55 C75 C56 92.7(15)
C73 C75 C56 105(3)
C55 C75 C78 91(3)
C73 C75 C78 125(3)
C56 C75 C78 129(3)
C64 C1 C55 105(2)
C1 C64 C56 100.2(17)
C55 C65 C56 93.6(15)
C55 C65 C69 111(2)
C56 C65 C69 101(3)
C55 C65 C70 102(3)
C56 C65 C70 100(2)
C69 C65 C70 139(4)
C56 C67 C54 99.7(19)
C76 C68 C55 98.0(16)
C77 C71 C56 103.7(15)
O10 C77 C71 127(3)
O10 C77 C55 127(3)
C71 C77 C55 100.8(14)
C68 C76 C56 103.5(18)
C82 C83 N1 121(3)

loop_
_geom_bond_atom_site_label_1
_geom_bond_atom_site_label_2
_geom_bond_distance
S1 O7 1.210(17)
S1 O9 1.333(16)
S1 O1 1.459(14)
S1 C61 1.512(18)
S1 O6 1.520(11)
S1 O8 1.521(14)
S1 O5 1.551(11)
S1 C46 1.60(2)
N1 C52 1.447(16)
N1 C35 1.451(17)
N1 C36 1.456(16)
N1 C38 1.520(15)
N1 C4 1.551(18)
N1 C50 1.55(2)
N1 C51 1.579(19)
N1 C83 1.598(16)
C4 C86 1.35(4)
C38 C84 1.23(4)
C35 C85 1.30(5)
C36 C87 1.23(4)
C46 C55 1.62(3)
C50 C79 1.57(3)
C51 C80 1.14(3)
C52 C81 1.49(3)
C54 O11 1.21(2)
C54 C55 1.54(2)
C54 C67 1.58(3)
C55 C75 1.49(2)
C55 C65 1.50(2)
C55 C61 1.56(2)
C55 C1 1.57(2)
C55 C68 1.66(2)
C55 C77 1.69(2)
C56 C71 1.51(2)
C56 C65 1.53(2)
C56 C67 1.54(2)
C56 C75 1.55(2)
C56 C64 1.567(18)
C56 C76 1.59(2)
C75 C73 1.54(3)
C75 C78 1.58(4)
C1 C64 1.512(19)
C65 C69 1.53(2)
C65 C70 1.57(3)
C68 C76 1.53(2)
C71 C77 1.47(2)
C77 O10 1.20(2)
C82 C83 1.30(4)

loop_
_geom_torsion_atom_site_label_1
_geom_torsion_atom_site_label_2
_geom_torsion_atom_site_label_3
_geom_torsion_atom_site_label_4
_geom_torsion
C52 N1 C4 C86 -104(3)
C35 N1 C4 C86 -178(3)
C36 N1 C4 C86 -58(3)
C38 N1 C4 C86 43(4)
C50 N1 C4 C86 65(3)
C51 N1 C4 C86 14(3)
C83 N1 C4 C86 146(3)
C52 N1 C38 C84 -173(2)
C35 N1 C38 C84 -97(2)
C36 N1 C38 C84 154(2)
C4 N1 C38 C84 43(3)
C50 N1 C38 C84 14(2)
C51 N1 C38 C84 65(2)
C83 N1 C38 C84 -50(2)
C52 N1 C35 C85 -151(3)
C36 N1 C35 C85 176(3)
C38 N1 C35 C85 102(3)
C4 N1 C35 C85 -60(3)
C50 N1 C35 C85 53(3)
C51 N1 C35 C85 -41(4)
C83 N1 C35 C85 -12(2)
C52 N1 C36 C87 18(4)
C35 N1 C36 C87 63(4)
C38 N1 C36 C87 154(4)
C4 N1 C36 C87 -55(4)
C50 N1 C36 C87 -175(4)
C51 N1 C36 C87 -100(4)
C83 N1 C36 C87 48(5)
O7 S1 C46 C55 137(3)
O9 S1 C46 C55 -105(3)
O1 S1 C46 C55 81(3)
C61 S1 C46 C55 -1(3)
O6 S1 C46 C55 -92(3)
O8 S1 C46 C55 179(4)
O5 S1 C46 C55 -10(4)
C52 N1 C50 C79 -44(5)
C35 N1 C50 C79 54(3)
C36 N1 C50 C79 -68(3)
C38 N1 C50 C79 -27.0(18)
C4 N1 C50 C79 166(2)
C51 N1 C50 C79 -156(3)
C83 N1 C50 C79 96(2)
C52 N1 C51 C80 50(4)
C35 N1 C51 C80 -49(5)
C36 N1 C51 C80 96(4)
C38 N1 C51 C80 169(3)
C4 N1 C51 C80 -25(3)
C50 N1 C51 C80 -153(4)
C83 N1 C51 C80 -72(4)
C35 N1 C52 C81 -176(3)
C36 N1 C52 C81 -40(3)
C38 N1 C52 C81 -84(3)
C4 N1 C52 C81 80(3)
C50 N1 C52 C81 -71(4)
C51 N1 C52 C81 33(3)
C83 N1 C52 C81 152(3)
O11 C54 C55 C75 151(7)
C67 C54 C55 C75 -50(2)
O11 C54 C55 C65 163(6)
C67 C54 C55 C65 -38(3)
O11 C54 C55 C61 5(6)
C67 C54 C55 C61 164(3)
O11 C54 C55 C1 -92(6)
C67 C54 C55 C1 67(3)
O11 C54 C55 C46 41(7)
C67 C54 C55 C46 -160(3)
O11 C54 C55 C68 -171(5)
C67 C54 C55 C68 -12(8)
O11 C54 C55 C77 -88(6)
C67 C54 C55 C77 71(3)
S1 C46 C55 C75 -121(3)
S1 C46 C55 C65 -170(3)
S1 C46 C55 C54 -47(5)
S1 C46 C55 C61 1(3)
S1 C46 C55 C1 82(4)
S1 C46 C55 C68 147(4)
S1 C46 C55 C77 49(5)
O7 S1 C61 C55 -81(5)
O9 S1 C61 C55 144(3)
O1 S1 C61 C55 -100(4)
O6 S1 C61 C55 86(4)
O8 S1 C61 C55 2(4)
O5 S1 C61 C55 173(4)
C46 S1 C61 C55 1(3)
C75 C55 C61 S1 100(4)
C65 C55 C61 S1 20(7)
C54 C55 C61 S1 142(4)
C1 C55 C61 S1 -117(4)
C46 C55 C61 S1 -1(3)
C68 C55 C61 S1 -39(5)
C77 C55 C61 S1 -149(4)
C65 C55 C75 C73 -168(3)
C54 C55 C75 C73 -3(3)
C61 C55 C75 C73 47(3)
C1 C55 C75 C73 -90(3)
C46 C55 C75 C73 114(3)
C68 C55 C75 C73 -167(3)
C77 C55 C75 C73 -59(3)
C65 C55 C75 C56 -62.0(16)
C54 C55 C75 C56 102(3)
C61 C55 C75 C56 153.1(18)
C1 C55 C75 C56 16(3)
C46 C55 C75 C56 -140.5(18)
C68 C55 C75 C56 -62(2)
C77 C55 C75 C56 47(2)
C65 C55 C75 C78 68(2)
C54 C55 C75 C78 -128(3)
C61 C55 C75 C78 -77(3)
C1 C55 C75 C78 145(2)
C46 C55 C75 C78 -11(3)
C68 C55 C75 C78 68(2)
C77 C55 C75 C78 176(2)
C71 C56 C75 C55 -60(2)
C65 C56 C75 C55 62.4(17)
C67 C56 C75 C55 -101(2)
C64 C56 C75 C55 -12(3)
C76 C56 C75 C55 50(3)
C71 C56 C75 C73 34(3)
C65 C56 C75 C73 157(3)
C67 C56 C75 C73 -7(3)
C64 C56 C75 C73 82(3)
C76 C56 C75 C73 145(3)
C71 C56 C75 C78 -154(3)
C65 C56 C75 C78 -32(3)
C67 C56 C75 C78 164(3)
C64 C56 C75 C78 -106(4)
C76 C56 C75 C78 -44(4)
C75 C55 C1 C64 -15(4)
C65 C55 C1 C64 32(3)
C54 C55 C1 C64 -77(3)
C61 C55 C1 C64 -165(3)
C46 C55 C1 C64 143(3)
C68 C55 C1 C64 77(3)
C77 C55 C1 C64 -84(4)
C55 C1 C64 C56 5(4)
C71 C56 C64 C1 82(3)
C65 C56 C64 C1 -41(3)
C67 C56 C64 C1 73(3)
C75 C56 C64 C1 5(4)
C76 C56 C64 C1 -85(3)
C75 C55 C65 C56 63.8(17)
C54 C55 C65 C56 50(2)
C61 C55 C65 C56 169(4)
C1 C55 C65 C56 -55(2)
C46 C55 C65 C56 -174(2)
C68 C55 C65 C56 -116(3)
C77 C55 C65 C56 -24(2)
C75 C55 C65 C69 -40(3)
C54 C55 C65 C69 -54(3)
C61 C55 C65 C69 65(6)
C1 C55 C65 C69 -159(3)
C46 C55 C65 C69 82(3)
C68 C55 C65 C69 141(3)
C77 C55 C65 C69 -127(3)
C75 C55 C65 C70 165(3)
C54 C55 C65 C70 151(3)
C61 C55 C65 C70 -90(5)
C1 C55 C65 C70 46(3)
C46 C55 C65 C70 -73(3)
C68 C55 C65 C70 -14(3)
C77 C55 C65 C70 78(3)
C71 C56 C65 C55 13(3)
C67 C56 C65 C55 -47(2)
C75 C56 C65 C55 -62.3(17)
C64 C56 C65 C55 60(2)
C76 C56 C65 C55 104(2)
C71 C56 C65 C69 126(3)
C67 C56 C65 C69 66(3)
C75 C56 C65 C69 50(2)
C64 C56 C65 C69 173(3)
C76 C56 C65 C69 -143(3)
C71 C56 C65 C70 -90(4)
C67 C56 C65 C70 -149(3)
C75 C56 C65 C70 -165(3)
C64 C56 C65 C70 -42(3)
C76 C56 C65 C70 1(3)
C71 C56 C67 C54 -90(3)
C65 C56 C67 C54 25(3)
C75 C56 C67 C54 37(3)
C64 C56 C67 C54 -81(3)
C76 C56 C67 C54 -39(6)
O11 C54 C67 C56 173(3)
C55 C54 C67 C56 7(4)
C75 C55 C68 C76 54(3)
C65 C55 C68 C76 54(3)
C54 C55 C68 C76 21(8)
C61 C55 C68 C76 -155(3)
C1 C55 C68 C76 -64(3)
C46 C55 C68 C76 175(4)
C77 C55 C68 C76 -53(3)
C65 C56 C71 C77 4(4)
C67 C56 C71 C77 98(3)
C75 C56 C71 C77 50(3)
C64 C56 C71 C77 -71(3)
C76 C56 C71 C77 -60(3)
C56 C71 C77 O10 139(5)
C56 C71 C77 C55 -17(3)
C75 C55 C77 O10 -177(5)
C65 C55 C77 O10 -128(5)
C54 C55 C77 O10 133(6)
C61 C55 C77 O10 47(6)
C1 C55 C77 O10 -55(5)
C46 C55 C77 O10 11(7)
C68 C55 C77 O10 -74(5)
C75 C55 C77 C71 -21(3)
C65 C55 C77 C71 29(3)
C54 C55 C77 C71 -70(3)
C61 C55 C77 C71 -156(3)
C1 C55 C77 C71 102(4)
C46 C55 C77 C71 168(2)
C68 C55 C77 C71 83(3)
C55 C68 C76 C56 -20(4)
C71 C56 C76 C68 90(3)
C65 C56 C76 C68 -27(3)
C67 C56 C76 C68 50(6)
C75 C56 C76 C68 -17(4)
C64 C56 C76 C68 100(3)
C52 N1 C83 C82 77(3)
C35 N1 C83 C82 34(2)
C36 N1 C83 C82 53(4)
C38 N1 C83 C82 -45(3)
C4 N1 C83 C82 164(3)
C50 N1 C83 C82 -88(3)
C51 N1 C83 C82 -160(2)
